data_1530782
loop_
_publ_author_name
'Sirotinkin, S.P.'
'Pokrovskii, A.N.'
'Kovba, L.M.'

_publ_section_title
;
 Crystal structures of certain double and simple rare earth sulfates
;
_journal_name_full Kristallografiya
_journal_page_first 385
_journal_page_last 389
_journal_volume 26
_journal_year 1981
_chemical_formula_sum 'Li Lu O8 S2'
_chemical_name_systematic 'Li Lu (S O4)2'
_space_group_IT_number 60
_symmetry_space_group_name_Hall '-P 2n 2ab'
_symmetry_space_group_name_H-M 'P b c n'
_cell_angle_alpha 90
_cell_angle_beta 90
_cell_angle_gamma 90
_cell_formula_units_Z 6
_cell_length_a 12.575
_cell_length_b 9.051
_cell_length_c 9.138
_cell_volume 1040.054
_citation_journal_id_ASTM KRISAJ
_cod_data_source_file Sirotinkin_KRISAJ_1981_1963.cif
_cod_data_source_block Li1Lu1O8S2
_cod_original_cell_volume 1040.053
_cod_original_formula_sum 'Li1 Lu1 O8 S2'
_cod_database_code 1530782

loop_
_symmetry_equiv_pos_as_xyz
x,y,z
-x+1/2,-y+1/2,z+1/2
x+1/2,-y+1/2,-z
-x,y,-z+1/2
-x,-y,-z
x-1/2,y-1/2,-z-1/2
-x-1/2,y-1/2,z
x,-y,z-1/2

loop_
_atom_site_label
_atom_site_type_symbol
_atom_site_fract_x
_atom_site_fract_y
_atom_site_fract_z
_atom_site_occupancy
_atom_site_U_iso_or_equiv
O5 O-2 0.427 0.059 0.169 1 0.0
S2 S+6 0.3534 0.3947 0.388 1 0.0
Li1 Li+1 0.3826 0.249 0.0376 0.25 0.0
Li2 Li+1 0 0 0.5 1 0.0
O6 O-2 0.063 0.369 0.344 1 0.0
Lu1 Lu+3 0.3826 0.249 0.0376 0.75 0.0
O3 O-2 0.153 0.055 0.406 1 0.0
O2 O-2 0.454 0.335 0.418 1 0.0
O4 O-2 0.281 0.324 0.488 1 0.0
S1 S+6 0 0.4638 0.25 1 0.0
O1 O-2 0.325 0.353 0.239 1 0.0
